data_7249742
loop_
_publ_author_name
'Xiang, Panjie'
'Sun, Kai'
'Shi, Anzai'
'An, Jiangzhen'
'Chen, Xiaolan'
'Qu, Lingbo'
'Yu, Bing'

_publ_section_title
;
 Visible-light-induced 1,3-difunctionalization of allylboronic esters
 enabled by 1,2-boron shift
;
_journal_name_full 'Green Chemistry'
_journal_paper_doi 10.1039/D4GC06330A
_journal_year 2024
_chemical_formula_moiety 'C19 H28 B N O4 S'
_chemical_formula_sum 'C19 H28 B N O4 S'
_chemical_formula_weight 377.33
_space_group_crystal_system triclinic
_space_group_IT_number 2
_space_group_name_Hall '-P 1'
_space_group_name_H-M_alt 'P -1'
_symmetry_Int_Tables_number 2
_audit_creation_date 2022-06-07
_audit_creation_method
;
Olex2 1.2-beta
(compiled 2018.05.29 svn.r3508 for OlexSys, GUI svn.r5506)
;
_audit_update_record
;
2024-07-18 deposited with the CCDC.	2025-01-07 downloaded from the CCDC.
;
_cell_angle_alpha 84.420(3)
_cell_angle_beta 63.871(3)
_cell_angle_gamma 87.806(3)
_cell_formula_units_Z 2
_cell_length_a 9.7822(7)
_cell_length_b 10.6868(8)
_cell_length_c 11.0049(8)
_cell_measurement_reflns_used 6241
_cell_measurement_temperature 273(2)
_cell_measurement_theta_max 27.08
_cell_measurement_theta_min 2.33
_cell_volume 1027.98(13)
_computing_cell_refinement 'SAINT v8.37A (Bruker, 2015)'
_computing_data_reduction 'SAINT v8.37A (Bruker, 2015)'
_computing_molecular_graphics 'Olex2 (Dolomanov et al., 2009)'
_computing_publication_material 'Olex2 (Dolomanov et al., 2009)'
_computing_structure_refinement 'olex2.refine (Bourhis et al., 2015)'
_computing_structure_solution 'olex2.solve (Bourhis et al., 2015)'
_diffrn_ambient_temperature 273.15
_diffrn_measured_fraction_theta_full 0.9962
_diffrn_measured_fraction_theta_max 0.9958
_diffrn_measurement_device_type 'Bruker APEX-II CCD'
_diffrn_measurement_method '\f and \w scans'
_diffrn_radiation_type 'Mo K\a'
_diffrn_radiation_wavelength 0.71073
_diffrn_reflns_av_R_equivalents 0.0631
_diffrn_reflns_av_unetI/netI 0.0570
_diffrn_reflns_limit_h_max 12
_diffrn_reflns_limit_h_min -12
_diffrn_reflns_limit_k_max 13
_diffrn_reflns_limit_k_min -13
_diffrn_reflns_limit_l_max 14
_diffrn_reflns_limit_l_min -14
_diffrn_reflns_number 16617
_diffrn_reflns_theta_full 27.5143
_diffrn_reflns_theta_max 27.51
_diffrn_reflns_theta_min 1.91
_exptl_absorpt_coefficient_mu 0.180
_exptl_absorpt_correction_T_max 0.7456
_exptl_absorpt_correction_T_min 0.5977
_exptl_absorpt_correction_type none
_exptl_absorpt_process_details
;
SADABS-2016/2 (Bruker,2016/2) was used for absorption correction.
wR2(int) was 0.1317 before and 0.0696 after correction.
The Ratio of minimum to maximum transmission is 0.8016.
The \l/2 correction factor is Not present.
;
_exptl_crystal_colour 'clear colourless'
_exptl_crystal_colour_lustre clear
_exptl_crystal_colour_primary colourless
_exptl_crystal_density_diffrn 1.2189
_exptl_crystal_description needle
_exptl_crystal_F_000 404.4371
_exptl_crystal_size_max 0.05
_exptl_crystal_size_mid 0.02
_exptl_crystal_size_min 0.02
_refine_diff_density_max 1.5365
_refine_diff_density_min -0.8197
_refine_diff_density_rms 0.1384
_refine_ls_d_res_high 0.7692
_refine_ls_d_res_low 10.6360
_refine_ls_goodness_of_fit_ref 1.0581
_refine_ls_hydrogen_treatment constr
_refine_ls_matrix_type full
_refine_ls_number_constraints 41
_refine_ls_number_parameters 242
_refine_ls_number_reflns 4702
_refine_ls_number_restraints 0
_refine_ls_restrained_S_all 1.0581
_refine_ls_R_factor_all 0.1045
_refine_ls_R_factor_gt 0.0811
_refine_ls_shift/su_max 0.0108
_refine_ls_shift/su_mean 0.0008
_refine_ls_structure_factor_coef Fsqd
_refine_ls_weighting_details 'w=1/[\s^2^(Fo^2^)+(0.1344P)^2^+0.8366P] where P=(Fo^2^+2Fc^2^)/3'
_refine_ls_weighting_scheme calc
_refine_ls_wR_factor_gt 0.2334
_refine_ls_wR_factor_ref 0.2616
_reflns_Friedel_coverage 0.0
_reflns_limit_h_max 12
_reflns_limit_h_min -10
_reflns_limit_k_max 13
_reflns_limit_k_min -13
_reflns_limit_l_max 14
_reflns_limit_l_min 0
_reflns_number_gt 3533
_reflns_number_total 4702
_reflns_threshold_expression I>=2u(I)
_cod_data_source_file d4gc06330a2.cif
_cod_data_source_block a_a
_cod_database_code 7249742
_olex2_refinement_description
;
1. Fixed Uiso
 At 1.2 times of:
  All C(H) groups, All C(H,H) groups
 At 1.5 times of:
  All C(H,H,H) groups
2.a Ternary CH refined with riding coordinates:
 C8(H8)
2.b Secondary CH2 refined with riding coordinates:
 C9(H9a,H9b)
2.c Aromatic/amide H refined with riding coordinates:
 C18(H18), C17(H17), C14(H14), C15(H15)
2.d Idealised Me refined as rotating group:
 C12(H12a,H12b,H12c), C6(H6a,H6b,H6c), C5(H5a,H5b,H5c), C11(H11a,H11b,H11c),
 C4(H4a,H4b,H4c), C3(H3a,H3b,H3c), C19(H19a,H19b,H19c)
;
_olex2_submission_special_instructions 'No special instructions were received'

loop_
_space_group_symop_id
_space_group_symop_operation_xyz
1 x,y,z
2 -x,-y,-z

loop_
_atom_site_label
_atom_site_type_symbol
_atom_site_fract_x
_atom_site_fract_y
_atom_site_fract_z
_atom_site_U_iso_or_equiv
_atom_site_adp_type
_atom_site_occupancy
_atom_site_refinement_flags_posn
S1 S 0.49998(10) 0.65122(8) 0.70819(9) 0.0520(3) Uani 1.000000 .
O4 O 0.8306(2) 0.37410(19) 0.6301(2) 0.0441(5) Uani 1.000000 .
O3 O 0.6456(3) 0.35995(19) 0.8481(2) 0.0491(6) Uani 1.000000 .
O2 O 0.4867(3) 0.5251(2) 0.6836(3) 0.0653(7) Uani 1.000000 .
O1 O 0.3636(3) 0.7221(3) 0.7790(3) 0.0771(9) Uani 1.000000 .
C8 C 0.7596(4) 0.5835(3) 0.7409(3) 0.0423(6) Uani 1.000000 .
H8 H 0.8139(4) 0.6187(3) 0.6463(3) 0.0507(8) Uiso 1.000000 R
C18 C 0.6733(4) 0.6747(3) 0.4325(4) 0.0515(8) Uani 1.000000 .
H18 H 0.6673(4) 0.5876(3) 0.4376(4) 0.0618(9) Uiso 1.000000 R
C13 C 0.6108(4) 0.7367(3) 0.5485(3) 0.0440(7) Uani 1.000000 .
C1 C 0.7732(4) 0.2447(3) 0.6577(3) 0.0440(7) Uani 1.000000 .
C7 C 0.8604(4) 0.6088(3) 0.8145(3) 0.0457(7) Uani 1.000000 .
C9 C 0.6061(4) 0.6504(3) 0.8030(3) 0.0488(7) Uani 1.000000 .
H9a H 0.6239(4) 0.7366(3) 0.8129(3) 0.0586(9) Uiso 1.000000 R
H9b H 0.5456(4) 0.6100(3) 0.8933(3) 0.0586(9) Uiso 1.000000 R
N1 N 0.8869(6) 0.8533(3) 0.8006(5) 0.0937(13) Uani 1.000000 .
C12 C 1.0188(4) 0.5531(4) 0.7392(4) 0.0568(8) Uani 1.000000 .
H12a H 1.0126(7) 0.4630(4) 0.754(2) 0.0852(13) Uiso 1.000000 GR
H12b H 1.0572(14) 0.578(2) 0.6437(5) 0.0852(13) Uiso 1.000000 GR
H12c H 1.0861(9) 0.584(2) 0.772(2) 0.0852(13) Uiso 1.000000 GR
C2 C 0.6871(4) 0.2302(3) 0.8154(3) 0.0506(8) Uani 1.000000 .
C6 C 0.9060(5) 0.1572(4) 0.5961(4) 0.0636(10) Uani 1.000000 .
H6a H 0.947(2) 0.169(2) 0.4988(4) 0.0954(15) Uiso 1.000000 GR
H6b H 0.9833(16) 0.176(2) 0.623(3) 0.0954(15) Uiso 1.000000 GR
H6c H 0.8723(9) 0.0718(4) 0.627(3) 0.0954(15) Uiso 1.000000 GR
C17 C 0.7449(4) 0.7437(4) 0.3087(4) 0.0580(9) Uani 1.000000 .
H17 H 0.7868(4) 0.7019(4) 0.2301(4) 0.0696(10) Uiso 1.000000 R
C10 C 0.8777(5) 0.7477(3) 0.8051(4) 0.0597(9) Uani 1.000000 .
C16 C 0.7564(4) 0.8737(4) 0.2975(4) 0.0566(8) Uani 1.000000 .
C5 C 0.6680(5) 0.2419(4) 0.5887(4) 0.0622(10) Uani 1.000000 .
H5a H 0.587(2) 0.301(2) 0.626(2) 0.0933(14) Uiso 1.000000 GR
H5b H 0.7249(9) 0.264(3) 0.4929(6) 0.0933(14) Uiso 1.000000 GR
H5c H 0.626(3) 0.1591(8) 0.604(3) 0.0933(14) Uiso 1.000000 GR
C14 C 0.6221(5) 0.8660(3) 0.5409(4) 0.0606(9) Uani 1.000000 .
H14 H 0.5801(5) 0.9076(3) 0.6197(4) 0.0727(11) Uiso 1.000000 R
C11 C 0.7888(5) 0.5623(4) 0.9648(4) 0.0613(9) Uani 1.000000 .
H11a H 0.6922(16) 0.602(2) 1.0104(7) 0.0919(14) Uiso 1.000000 GR
H11b H 0.774(3) 0.4729(5) 0.9748(4) 0.0919(14) Uiso 1.000000 GR
H11c H 0.8548(17) 0.582(3) 1.0040(8) 0.0919(14) Uiso 1.000000 GR
B1 B 0.7431(4) 0.4353(3) 0.7390(4) 0.0408(7) Uani 1.000000 .
C15 C 0.6961(5) 0.9328(4) 0.4159(4) 0.0652(10) Uani 1.000000 .
H15 H 0.7057(5) 1.0196(4) 0.4113(4) 0.0782(12) Uiso 1.000000 R
C4 C 0.7905(7) 0.1860(4) 0.8820(4) 0.0783(14) Uani 1.000000 .
H4a H 0.8843(18) 0.233(2) 0.839(2) 0.118(2) Uiso 1.000000 GR
H4b H 0.7408(18) 0.199(3) 0.9767(9) 0.118(2) Uiso 1.000000 GR
H4c H 0.812(4) 0.0981(9) 0.872(3) 0.118(2) Uiso 1.000000 GR
C3 C 0.5413(6) 0.1517(4) 0.8716(5) 0.0843(15) Uani 1.000000 .
H3a H 0.496(3) 0.145(3) 0.9691(5) 0.126(2) Uiso 1.000000 GR
H3b H 0.4711(19) 0.192(2) 0.841(3) 0.126(2) Uiso 1.000000 GR
H3c H 0.5651(9) 0.0693(13) 0.840(3) 0.126(2) Uiso 1.000000 GR
C19 C 0.8303(6) 0.9490(5) 0.1613(5) 0.0842(14) Uani 1.000000 .
H19a H 0.921(2) 0.988(3) 0.1521(17) 0.126(2) Uiso 1.000000 GR
H19b H 0.855(4) 0.8943(8) 0.0903(5) 0.126(2) Uiso 1.000000 GR
H19c H 0.7612(17) 1.013(2) 0.1547(16) 0.126(2) Uiso 1.000000 GR

loop_
_atom_site_aniso_label
_atom_site_aniso_U_11
_atom_site_aniso_U_22
_atom_site_aniso_U_33
_atom_site_aniso_U_12
_atom_site_aniso_U_13
_atom_site_aniso_U_23
S1 0.0569(5) 0.0509(5) 0.0518(5) 0.0063(4) -0.0275(4) -0.0044(3)
O4 0.0461(12) 0.0362(10) 0.0461(11) -0.0057(8) -0.0158(9) -0.0057(8)
O3 0.0588(14) 0.0337(11) 0.0448(11) 0.0041(9) -0.0130(10) -0.0077(8)
O2 0.0790(19) 0.0556(15) 0.0705(17) -0.0119(13) -0.0412(15) -0.0006(12)
O1 0.0589(17) 0.097(2) 0.0655(17) 0.0247(15) -0.0200(14) -0.0064(15)
C8 0.0474(16) 0.0352(14) 0.0451(15) 0.0008(12) -0.0208(13) -0.0050(11)
C18 0.0559(19) 0.0460(17) 0.0599(19) 0.0068(14) -0.0303(16) -0.0160(14)
C13 0.0467(17) 0.0424(16) 0.0499(16) 0.0075(12) -0.0273(14) -0.0082(12)
C1 0.0498(17) 0.0318(14) 0.0471(16) -0.0020(12) -0.0178(14) -0.0063(12)
C7 0.0525(18) 0.0375(15) 0.0494(16) -0.0035(13) -0.0237(14) -0.0059(12)
C9 0.059(2) 0.0440(16) 0.0420(16) 0.0052(14) -0.0208(15) -0.0065(12)
N1 0.124(4) 0.048(2) 0.125(4) -0.011(2) -0.066(3) -0.017(2)
C12 0.0501(19) 0.057(2) 0.066(2) -0.0020(15) -0.0276(17) -0.0064(16)
C2 0.066(2) 0.0304(14) 0.0459(16) 0.0024(13) -0.0162(15) -0.0049(12)
C6 0.067(2) 0.054(2) 0.060(2) 0.0142(17) -0.0177(18) -0.0162(16)
C17 0.054(2) 0.067(2) 0.0546(19) 0.0064(17) -0.0233(16) -0.0179(16)
C10 0.071(2) 0.0457(19) 0.071(2) -0.0058(16) -0.037(2) -0.0110(16)
C16 0.0465(18) 0.064(2) 0.061(2) -0.0026(15) -0.0255(16) 0.0002(16)
C5 0.072(2) 0.056(2) 0.066(2) -0.0105(18) -0.036(2) -0.0076(17)
C14 0.080(3) 0.0442(18) 0.062(2) 0.0099(17) -0.033(2) -0.0170(15)
C11 0.077(3) 0.063(2) 0.0463(18) -0.0042(19) -0.0285(18) -0.0055(15)
B1 0.0418(17) 0.0351(16) 0.0468(17) -0.0006(13) -0.0206(14) -0.0031(13)
C15 0.079(3) 0.0450(19) 0.074(2) -0.0009(18) -0.036(2) -0.0074(17)
C4 0.126(4) 0.055(2) 0.062(2) 0.029(2) -0.050(3) -0.0105(18)
C3 0.095(3) 0.050(2) 0.068(3) -0.026(2) 0.002(2) -0.0040(19)
C19 0.082(3) 0.094(3) 0.073(3) -0.021(3) -0.035(2) 0.021(2)

loop_
_atom_type_symbol
_atom_type_scat_dispersion_real
_atom_type_scat_dispersion_imag
_atom_type_scat_Cromer_Mann_a1
_atom_type_scat_Cromer_Mann_a2
_atom_type_scat_Cromer_Mann_a3
_atom_type_scat_Cromer_Mann_a4
_atom_type_scat_Cromer_Mann_b1
_atom_type_scat_Cromer_Mann_b2
_atom_type_scat_Cromer_Mann_b3
_atom_type_scat_Cromer_Mann_b4
_atom_type_scat_Cromer_Mann_c
_atom_type_scat_source
_atom_type_scat_dispersion_source
C 0.00347 0.00161 2.31000 1.02000 1.58860 0.86500 20.84390 10.20750 0.56870 51.65120 0.215599998832 'International Tables Volume C Table 6.1.1.4 (pp. 500-502)' 'Henke, Gullikson and Davis, At. Data and Nucl. Data Tables, 1993, 54, 2'
B 0.00141 0.00067 2.05450 1.33260 1.09790 0.70680 23.21850 1.02100 60.34980 0.14030 -0.193200007081 'International Tables Volume C Table 6.1.1.4 (pp. 500-502)' 'Henke, Gullikson and Davis, At. Data and Nucl. Data Tables, 1993, 54, 2'
H 0.00000 0.00000 0.49300 0.32291 0.14019 0.04081 10.51090 26.12570 3.14236 57.79970 0.0030380000826 'International Tables Volume C Table 6.1.1.4 (pp. 500-502)' 'Henke, Gullikson and Davis, At. Data and Nucl. Data Tables, 1993, 54, 2'
O 0.01158 0.00611 3.04850 2.28680 1.54630 0.86700 13.27710 5.70110 0.32390 32.90890 0.250800013542 'International Tables Volume C Table 6.1.1.4 (pp. 500-502)' 'Henke, Gullikson and Davis, At. Data and Nucl. Data Tables, 1993, 54, 2'
N 0.00653 0.00323 12.21260 3.13220 2.01250 1.16630 0.00570 9.89330 28.99750 0.58260 -11.5290002823 'International Tables Volume C Table 6.1.1.4 (pp. 500-502)' 'Henke, Gullikson and Davis, At. Data and Nucl. Data Tables, 1993, 54, 2'
S 0.12424 0.12443 6.90530 5.20340 1.43790 1.58630 1.46790 22.21510 0.25360 56.17200 0.866900026798 'International Tables Volume C Table 6.1.1.4 (pp. 500-502)' 'Henke, Gullikson and Davis, At. Data and Nucl. Data Tables, 1993, 54, 2'

loop_
_geom_angle_atom_site_label_1
_geom_angle_atom_site_label_2
_geom_angle_atom_site_label_3
_geom_angle
_geom_angle_site_symmetry_1
_geom_angle_site_symmetry_3
_geom_angle_publ_flag
O1 S1 O2 119.19(19) . . ?
C13 S1 O2 107.90(16) . . ?
C13 S1 O1 107.98(16) . . ?
C9 S1 O2 108.05(16) . . ?
C9 S1 O1 106.61(17) . . ?
C9 S1 C13 106.45(15) . . ?
B1 O4 C1 107.2(2) . . ?
B1 O3 C2 106.5(2) . . ?
C7 C8 H8 107.30(16) . . ?
C9 C8 H8 107.30(16) . . ?
C9 C8 C7 111.6(2) . . ?
B1 C8 H8 107.30(16) . . ?
B1 C8 C7 110.0(2) . . ?
B1 C8 C9 113.1(3) . . ?
C13 C18 H18 120.5(2) . . ?
C17 C18 H18 120.5(2) . . ?
C17 C18 C13 118.9(3) . . ?
C18 C13 S1 119.6(3) . . ?
C14 C13 S1 119.7(3) . . ?
C14 C13 C18 120.5(3) . . ?
C2 C1 O4 102.3(2) . . ?
C6 C1 O4 108.8(3) . . ?
C6 C1 C2 115.5(3) . . ?
C5 C1 O4 105.4(2) . . ?
C5 C1 C2 113.3(3) . . ?
C5 C1 C6 110.7(3) . . ?
C12 C7 C8 109.8(3) . . ?
C10 C7 C8 106.7(3) . . ?
C10 C7 C12 107.8(3) . . ?
C11 C7 C8 113.7(3) . . ?
C11 C7 C12 111.3(3) . . ?
C11 C7 C10 107.2(3) . . ?
C8 C9 S1 114.7(2) . . ?
H9a C9 S1 108.59(11) . . ?
H9a C9 C8 108.59(17) . . ?
H9b C9 S1 108.59(12) . . ?
H9b C9 C8 108.59(16) . . ?
H9b C9 H9a 107.6 . . ?
H12a C12 C7 109.5 . . ?
H12b C12 C7 109.5 . . ?
H12b C12 H12a 109.5 . . ?
H12c C12 C7 109.5 . . ?
H12c C12 H12a 109.5 . . ?
H12c C12 H12b 109.5 . . ?
C1 C2 O3 102.5(2) . . ?
C4 C2 O3 106.3(3) . . ?
C4 C2 C1 112.6(3) . . ?
C3 C2 O3 108.4(3) . . ?
C3 C2 C1 114.1(3) . . ?
C3 C2 C4 112.0(4) . . ?
H6a C6 C1 109.5 . . ?
H6b C6 C1 109.5 . . ?
H6b C6 H6a 109.5 . . ?
H6c C6 C1 109.5 . . ?
H6c C6 H6a 109.5 . . ?
H6c C6 H6b 109.5 . . ?
H17 C17 C18 119.0(2) . . ?
C16 C17 C18 122.0(3) . . ?
C16 C17 H17 119.0(2) . . ?
N1 C10 C7 178.1(5) . . ?
C15 C16 C17 117.7(3) . . ?
C19 C16 C17 121.7(4) . . ?
C19 C16 C15 120.6(4) . . ?
H5a C5 C1 109.5 . . ?
H5b C5 C1 109.5 . . ?
H5b C5 H5a 109.5 . . ?
H5c C5 C1 109.5 . . ?
H5c C5 H5a 109.5 . . ?
H5c C5 H5b 109.5 . . ?
H14 C14 C13 120.2(2) . . ?
C15 C14 C13 119.5(3) . . ?
C15 C14 H14 120.2(2) . . ?
H11a C11 C7 109.5 . . ?
H11b C11 C7 109.5 . . ?
H11b C11 H11a 109.5 . . ?
H11c C11 C7 109.5 . . ?
H11c C11 H11a 109.5 . . ?
H11c C11 H11b 109.5 . . ?
O3 B1 O4 114.4(3) . . ?
C8 B1 O4 122.0(3) . . ?
C8 B1 O3 123.6(3) . . ?
C14 C15 C16 121.4(3) . . ?
H15 C15 C16 119.3(2) . . ?
H15 C15 C14 119.3(2) . . ?
H4a C4 C2 109.5 . . ?
H4b C4 C2 109.5 . . ?
H4b C4 H4a 109.5 . . ?
H4c C4 C2 109.5 . . ?
H4c C4 H4a 109.5 . . ?
H4c C4 H4b 109.5 . . ?
H3a C3 C2 109.5 . . ?
H3b C3 C2 109.5 . . ?
H3b C3 H3a 109.5 . . ?
H3c C3 C2 109.5 . . ?
H3c C3 H3a 109.5 . . ?
H3c C3 H3b 109.5 . . ?
H19a C19 C16 109.5 . . ?
H19b C19 C16 109.5 . . ?
H19b C19 H19a 109.5 . . ?
H19c C19 C16 109.5 . . ?
H19c C19 H19a 109.5 . . ?
H19c C19 H19b 109.5 . . ?

loop_
_geom_bond_atom_site_label_1
_geom_bond_atom_site_label_2
_geom_bond_distance
_geom_bond_site_symmetry_2
_geom_bond_publ_flag
S1 O2 1.422(3) . ?
S1 O1 1.443(3) . ?
S1 C13 1.785(3) . ?
S1 C9 1.766(3) . ?
O4 C1 1.466(3) . ?
O4 B1 1.343(4) . ?
O3 C2 1.464(3) . ?
O3 B1 1.364(4) . ?
C8 H8 0.9800 . ?
C8 C7 1.571(4) . ?
C8 C9 1.530(4) . ?
C8 B1 1.601(4) . ?
C18 H18 0.9300 . ?
C18 C13 1.374(4) . ?
C18 C17 1.376(5) . ?
C13 C14 1.381(5) . ?
C1 C2 1.553(4) . ?
C1 C6 1.509(5) . ?
C1 C5 1.527(5) . ?
C7 C12 1.529(5) . ?
C7 C10 1.489(4) . ?
C7 C11 1.523(5) . ?
C9 H9a 0.9700 . ?
C9 H9b 0.9700 . ?
N1 C10 1.130(5) . ?
C12 H12a 0.9600 . ?
C12 H12b 0.9600 . ?
C12 H12c 0.9600 . ?
C2 C4 1.527(6) . ?
C2 C3 1.528(6) . ?
C6 H6a 0.9600 . ?
C6 H6b 0.9600 . ?
C6 H6c 0.9600 . ?
C17 H17 0.9300 . ?
C17 C16 1.387(5) . ?
C16 C15 1.378(6) . ?
C16 C19 1.508(6) . ?
C5 H5a 0.9600 . ?
C5 H5b 0.9600 . ?
C5 H5c 0.9600 . ?
C14 H14 0.9300 . ?
C14 C15 1.378(6) . ?
C11 H11a 0.9600 . ?
C11 H11b 0.9600 . ?
C11 H11c 0.9600 . ?
C15 H15 0.9300 . ?
C4 H4a 0.9600 . ?
C4 H4b 0.9600 . ?
C4 H4c 0.9600 . ?
C3 H3a 0.9600 . ?
C3 H3b 0.9600 . ?
C3 H3c 0.9600 . ?
C19 H19a 0.9600 . ?
C19 H19b 0.9600 . ?
C19 H19c 0.9600 . ?
